data_2229583
loop_
_publ_author_name
'Meng, Fan-Jie'
'Zhao, Chang-Qiu'

_publ_section_title
;
 2-Isopropyl-5-methylcyclohexyl diphenylphosphonamidate
;
_journal_coeditor_code BQ2285
_journal_issue 4
_journal_name_full 'Acta Crystallographica Section E'
_journal_page_first o998
_journal_paper_doi 10.1107/S1600536811010580
_journal_volume 67
_journal_year 2011
_chemical_formula_moiety 'C22 H30 N O2 P'
_chemical_formula_sum 'C22 H30 N O2 P'
_chemical_formula_weight 371.44
_chemical_name_common
;
2-Isopropyl-5-methylcyclohexyl diphenylphosphonamidate
;
_chemical_name_systematic
;
<i>N</i>-({[5-methyl-2-(propan-2-yl)cyclohexyl]oxy}(phenyl)phosphoryl)aniline
;
_space_group_IT_number 4
_symmetry_cell_setting monoclinic
_symmetry_space_group_name_Hall 'P 2yb'
_symmetry_space_group_name_H-M 'P 1 21 1'
_atom_sites_solution_hydrogens geom
_atom_sites_solution_primary direct
_atom_sites_solution_secondary difmap
_audit_creation_method SHELXL-97
_cell_angle_alpha 90.00
_cell_angle_beta 101.0060(10)
_cell_angle_gamma 90.00
_cell_formula_units_Z 2
_cell_length_a 8.6934(8)
_cell_length_b 5.4716(5)
_cell_length_c 22.100(2)
_cell_measurement_reflns_used 1942
_cell_measurement_temperature 298(2)
_cell_measurement_theta_max 25.24
_cell_measurement_theta_min 2.727
_cell_volume 1031.89(16)
_computing_cell_refinement 'SAINT (Siemens, 1996)'
_computing_data_collection 'SMART (Siemens, 1996)'
_computing_data_reduction 'SAINT (Siemens, 1996)'
_computing_molecular_graphics 'SHELXTL (Sheldrick, 2008)'
_computing_publication_material 'SHELXTL (Sheldrick, 2008)'
_computing_structure_refinement 'SHELXL97 (Sheldrick, 2008)'
_computing_structure_solution 'SHELXS97 (Sheldrick, 2008)'
_diffrn_ambient_temperature 298(2)
_diffrn_measured_fraction_theta_full 0.989
_diffrn_measured_fraction_theta_max 0.989
_diffrn_measurement_device_type 'Siemens SMART CCD area-detector'
_diffrn_measurement_method '\f and \w'
_diffrn_radiation_monochromator graphite
_diffrn_radiation_source 'fine-focus sealed tube'
_diffrn_radiation_type MoK\a
_diffrn_radiation_wavelength 0.71073
_diffrn_reflns_av_R_equivalents 0.0214
_diffrn_reflns_av_sigmaI/netI 0.0500
_diffrn_reflns_limit_h_max 10
_diffrn_reflns_limit_h_min -10
_diffrn_reflns_limit_k_max 6
_diffrn_reflns_limit_k_min -6
_diffrn_reflns_limit_l_max 13
_diffrn_reflns_limit_l_min -26
_diffrn_reflns_number 5183
_diffrn_reflns_theta_full 25.02
_diffrn_reflns_theta_max 25.02
_diffrn_reflns_theta_min 2.73
_exptl_absorpt_coefficient_mu 0.149
_exptl_absorpt_correction_T_max 0.9752
_exptl_absorpt_correction_T_min 0.9362
_exptl_absorpt_correction_type multi-scan
_exptl_absorpt_process_details '(SADABS; Sheldrick, 1996)'
_exptl_crystal_colour colorless
_exptl_crystal_density_diffrn 1.195
_exptl_crystal_density_method 'not measured'
_exptl_crystal_description block
_exptl_crystal_F_000 400
_exptl_crystal_size_max 0.45
_exptl_crystal_size_mid 0.36
_exptl_crystal_size_min 0.17
_refine_diff_density_max 0.153
_refine_diff_density_min -0.249
_refine_ls_abs_structure_details 'Flack (1983), <b>1550 Friedel pairs</b>'
_refine_ls_abs_structure_Flack -0.06(12)
_refine_ls_extinction_method none
_refine_ls_goodness_of_fit_ref 1.087
_refine_ls_hydrogen_treatment constr
_refine_ls_matrix_type full
_refine_ls_number_parameters 238
_refine_ls_number_reflns 3589
_refine_ls_number_restraints 1
_refine_ls_restrained_S_all 1.087
_refine_ls_R_factor_all 0.0632
_refine_ls_R_factor_gt 0.0447
_refine_ls_shift/su_max 0.000
_refine_ls_shift/su_mean 0.000
_refine_ls_structure_factor_coef Fsqd
_refine_ls_weighting_details 'calc w=1/[\s^2^(Fo^2^)+(0.0475P)^2^+0.0269P] where P=(Fo^2^+2Fc^2^)/3'
_refine_ls_weighting_scheme calc
_refine_ls_wR_factor_gt 0.0948
_refine_ls_wR_factor_ref 0.1044
_reflns_number_gt 2814
_reflns_number_total 3589
_reflns_threshold_expression I>2\s(I)
_cod_data_source_file bq2285.cif
_cod_data_source_block I
_cod_original_cell_volume 1031.90(17)
_cod_original_sg_symbol_H-M 'P 21'
_cod_database_code 2229583
_cod_database_fobs_code 2229583

loop_
_symmetry_equiv_pos_as_xyz
'x, y, z'
'-x, y+1/2, -z'

loop_
_atom_site_type_symbol
_atom_site_label
_atom_site_fract_x
_atom_site_fract_y
_atom_site_fract_z
_atom_site_U_iso_or_equiv
_atom_site_adp_type
_atom_site_calc_flag
_atom_site_refinement_flags
_atom_site_occupancy
_atom_site_disorder_assembly
_atom_site_disorder_group
C C1 -0.0896(4) 0.6404(9) 0.08739(15) 0.0830(12) Uani d . 1 . .
H H1A -0.0743 0.4702 0.0778 0.100 Uiso calc R 1 . .
H H1B -0.1840 0.6970 0.0602 0.100 Uiso calc R 1 . .
P P1 0.36057(8) 0.79230(14) 0.29338(3) 0.03738(19) Uani d . 1 . .
C C2 0.5704(3) 0.8039(6) 0.30983(11) 0.0402(6) Uani d . 1 . .
O O2 0.2888(2) 1.0296(3) 0.30075(8) 0.0446(5) Uani d . 1 . .
C C3 0.2897(3) 0.5828(5) 0.39742(11) 0.0351(6) Uani d . 1 . .
O O1 0.3227(2) 0.6846(4) 0.22586(8) 0.0436(5) Uani d . 1 . .
C C4 0.3333(4) 0.7801(7) 0.49563(12) 0.0570(8) Uani d . 1 . .
H H4 0.3754 0.9087 0.5210 0.068 Uiso calc R 1 . .
C C5 0.3513(3) 0.7748(7) 0.43486(11) 0.0459(7) Uani d . 1 . .
H H5 0.4046 0.9000 0.4193 0.055 Uiso calc R 1 . .
N N1 0.3040(3) 0.5712(4) 0.33461(10) 0.0424(6) Uani d . 1 . .
H H6 0.2807 0.4340 0.3161 0.051 Uiso calc R 1 . .
C C7 0.0423(3) 0.6000(7) 0.19730(13) 0.0543(8) Uani d . 1 . .
H H7A 0.0304 0.6289 0.2395 0.065 Uiso calc R 1 . .
H H7B 0.0660 0.4282 0.1934 0.065 Uiso calc R 1 . .
C C8 0.6462(4) 0.9995(6) 0.28841(14) 0.0566(9) Uani d . 1 . .
H H8 0.5884 1.1207 0.2648 0.068 Uiso calc R 1 . .
C C9 0.2115(3) 0.3967(6) 0.42092(13) 0.0458(8) Uani d . 1 . .
H H9 0.1710 0.2659 0.3960 0.055 Uiso calc R 1 . .
C C10 0.1771(3) 0.7509(6) 0.18402(11) 0.0439(8) Uani d . 1 . .
H H10 0.1549 0.9240 0.1899 0.053 Uiso calc R 1 . .
C C11 0.2538(4) 0.5968(7) 0.51885(14) 0.0611(9) Uani d . 1 . .
H H11 0.2408 0.6024 0.5596 0.073 Uiso calc R 1 . .
C C12 0.6582(4) 0.6285(6) 0.34548(13) 0.0507(8) Uani d . 1 . .
H H12 0.6085 0.4972 0.3604 0.061 Uiso calc R 1 . .
C C13 0.2020(4) 0.7132(6) 0.11828(12) 0.0534(9) Uani d . 1 . .
H H13 0.2114 0.5362 0.1132 0.064 Uiso calc R 1 . .
C C14 0.1938(4) 0.4062(7) 0.48197(14) 0.0590(9) Uani d . 1 . .
H H14 0.1406 0.2815 0.4979 0.071 Uiso calc R 1 . .
C C15 0.8088(4) 1.0140(7) 0.30229(16) 0.0660(10) Uani d . 1 . .
H H15 0.8597 1.1438 0.2873 0.079 Uiso calc R 1 . .
C C16 -0.1120(4) 0.6599(7) 0.15376(15) 0.0641(10) Uani d . 1 . .
H H16 -0.1400 0.8292 0.1613 0.077 Uiso calc R 1 . .
C C17 0.3526(5) 0.8226(9) 0.10465(16) 0.0738(11) Uani d . 1 . .
H H17 0.4384 0.7565 0.1356 0.089 Uiso calc R 1 . .
C C18 0.0482(4) 0.7874(9) 0.07536(13) 0.0765(10) Uani d . 1 . .
H H18A 0.0285 0.9595 0.0812 0.092 Uiso calc R 1 . .
H H18B 0.0590 0.7642 0.0329 0.092 Uiso calc R 1 . .
C C19 0.8948(4) 0.8369(7) 0.33812(16) 0.0634(11) Uani d . 1 . .
H H19 1.0035 0.8479 0.3477 0.076 Uiso calc R 1 . .
C C20 0.3841(5) 0.7449(10) 0.04193(16) 0.1023(16) Uani d . 1 . .
H H20A 0.3830 0.5697 0.0392 0.153 Uiso calc R 1 . .
H H20B 0.4847 0.8050 0.0370 0.153 Uiso calc R 1 . .
H H20C 0.3044 0.8109 0.0100 0.153 Uiso calc R 1 . .
C C21 0.3603(7) 1.0937(9) 0.1111(3) 0.1244(19) Uani d . 1 . .
H H21A 0.2736 1.1659 0.0835 0.187 Uiso calc R 1 . .
H H21B 0.4567 1.1518 0.1013 0.187 Uiso calc R 1 . .
H H21C 0.3555 1.1379 0.1527 0.187 Uiso calc R 1 . .
C C22 -0.2440(5) 0.4933(9) 0.1665(2) 0.0947(14) Uani d . 1 . .
H H22A -0.2187 0.3263 0.1595 0.142 Uiso calc R 1 . .
H H22B -0.3403 0.5366 0.1396 0.142 Uiso calc R 1 . .
H H22C -0.2556 0.5128 0.2086 0.142 Uiso calc R 1 . .
C C23 0.8201(4) 0.6464(7) 0.35934(15) 0.0633(10) Uani d . 1 . .
H H23 0.8783 0.5267 0.3834 0.076 Uiso calc R 1 . .

loop_
_atom_site_aniso_label
_atom_site_aniso_U_11
_atom_site_aniso_U_22
_atom_site_aniso_U_33
_atom_site_aniso_U_12
_atom_site_aniso_U_13
_atom_site_aniso_U_23
C1 0.074(3) 0.110(3) 0.054(2) 0.010(3) -0.0144(19) -0.006(2)
P1 0.0433(4) 0.0378(4) 0.0310(3) 0.0023(4) 0.0073(3) -0.0027(4)
C2 0.0466(16) 0.0431(15) 0.0316(13) -0.0011(18) 0.0092(11) -0.0062(16)
O2 0.0501(13) 0.0402(11) 0.0438(11) 0.0053(10) 0.0098(9) -0.0045(10)
C3 0.0356(15) 0.0374(15) 0.0322(14) 0.0056(13) 0.0061(11) -0.0004(13)
O1 0.0471(11) 0.0513(11) 0.0321(10) 0.0098(10) 0.0065(8) -0.0039(8)
C4 0.083(2) 0.0498(17) 0.0370(15) 0.002(2) 0.0088(14) -0.0086(18)
C5 0.0541(17) 0.0452(16) 0.0381(15) -0.0033(18) 0.0077(12) -0.0003(17)
N1 0.0543(16) 0.0373(13) 0.0365(13) -0.0036(12) 0.0110(11) -0.0059(11)
C7 0.052(2) 0.069(2) 0.0417(17) 0.0033(18) 0.0096(14) -0.0063(17)
C8 0.057(2) 0.056(2) 0.056(2) -0.0012(18) 0.0110(16) 0.0024(17)
C9 0.052(2) 0.0386(16) 0.0476(18) -0.0023(14) 0.0106(15) 0.0001(14)
C10 0.0489(17) 0.048(2) 0.0322(13) 0.0108(16) 0.0015(12) -0.0048(14)
C11 0.087(3) 0.064(2) 0.0363(17) 0.011(2) 0.0221(17) 0.0024(18)
C12 0.049(2) 0.054(2) 0.0504(18) 0.0049(16) 0.0124(15) 0.0018(16)
C13 0.070(2) 0.058(2) 0.0328(15) 0.0075(17) 0.0113(15) 0.0003(14)
C14 0.074(3) 0.058(2) 0.051(2) 0.0003(18) 0.0259(18) 0.0130(18)
C15 0.055(2) 0.069(2) 0.077(2) -0.021(2) 0.0205(19) -0.011(2)
C16 0.055(2) 0.076(2) 0.057(2) 0.005(2) -0.0003(16) -0.0064(18)
C17 0.081(3) 0.087(3) 0.058(2) 0.010(3) 0.0235(18) 0.015(2)
C18 0.090(3) 0.098(3) 0.0375(17) 0.013(3) 0.0002(16) 0.006(2)
C19 0.0388(19) 0.085(3) 0.066(2) 0.002(2) 0.0081(16) -0.025(2)
C20 0.116(3) 0.141(5) 0.062(2) 0.019(3) 0.047(2) 0.022(3)
C21 0.155(5) 0.084(3) 0.153(5) -0.012(4) 0.076(4) 0.010(3)
C22 0.060(3) 0.114(4) 0.106(3) -0.005(3) 0.005(2) -0.012(3)
C23 0.056(2) 0.072(3) 0.059(2) 0.017(2) 0.0045(17) -0.0031(19)

loop_
_atom_type_symbol
_atom_type_description
_atom_type_scat_dispersion_real
_atom_type_scat_dispersion_imag
_atom_type_scat_source
C C 0.0033 0.0016 'International Tables Vol C Tables 4.2.6.8 and 6.1.1.4'
H H 0.0000 0.0000 'International Tables Vol C Tables 4.2.6.8 and 6.1.1.4'
N N 0.0061 0.0033 'International Tables Vol C Tables 4.2.6.8 and 6.1.1.4'
O O 0.0106 0.0060 'International Tables Vol C Tables 4.2.6.8 and 6.1.1.4'
P P 0.1023 0.0942 'International Tables Vol C Tables 4.2.6.8 and 6.1.1.4'

loop_
_geom_angle_atom_site_label_1
_geom_angle_atom_site_label_2
_geom_angle_atom_site_label_3
_geom_angle_site_symmetry_1
_geom_angle_site_symmetry_3
_geom_angle
_geom_angle_publ_flag
C18 C1 C16 . . 112.6(3) ?
C18 C1 H1A . . 109.1 ?
C16 C1 H1A . . 109.1 ?
C18 C1 H1B . . 109.1 ?
C16 C1 H1B . . 109.1 ?
H1A C1 H1B . . 107.8 ?
O2 P1 O1 . . 114.83(11) ?
O2 P1 N1 . . 114.34(11) ?
O1 P1 N1 . . 102.61(11) ?
O2 P1 C2 . . 112.65(14) ?
O1 P1 C2 . . 103.04(11) ?
N1 P1 C2 . . 108.29(14) ?
C12 C2 C8 . . 119.1(3) ?
C12 C2 P1 . . 121.5(2) ?
C8 C2 P1 . . 119.3(2) ?
C9 C3 C5 . . 119.9(2) ?
C9 C3 N1 . . 118.5(3) ?
C5 C3 N1 . . 121.6(3) ?
C10 O1 P1 . . 120.25(16) ?
C11 C4 C5 . . 120.4(3) ?
C11 C4 H4 . . 119.8 ?
C5 C4 H4 . . 119.8 ?
C3 C5 C4 . . 119.7(3) ?
C3 C5 H5 . . 120.1 ?
C4 C5 H5 . . 120.1 ?
C3 N1 P1 . . 126.9(2) ?
C3 N1 H6 . . 116.5 ?
P1 N1 H6 . . 116.5 ?
C10 C7 C16 . . 112.4(3) ?
C10 C7 H7A . . 109.1 ?
C16 C7 H7A . . 109.1 ?
C10 C7 H7B . . 109.1 ?
C16 C7 H7B . . 109.1 ?
H7A C7 H7B . . 107.9 ?
C2 C8 C15 . . 119.9(3) ?
C2 C8 H8 . . 120.1 ?
C15 C8 H8 . . 120.1 ?
C3 C9 C14 . . 119.5(3) ?
C3 C9 H9 . . 120.2 ?
C14 C9 H9 . . 120.2 ?
O1 C10 C7 . . 110.6(2) ?
O1 C10 C13 . . 107.8(2) ?
C7 C10 C13 . . 111.6(2) ?
O1 C10 H10 . . 108.9 ?
C7 C10 H10 . . 108.9 ?
C13 C10 H10 . . 108.9 ?
C14 C11 C4 . . 119.8(3) ?
C14 C11 H11 . . 120.1 ?
C4 C11 H11 . . 120.1 ?
C2 C12 C23 . . 120.4(3) ?
C2 C12 H12 . . 119.8 ?
C23 C12 H12 . . 119.8 ?
C17 C13 C10 . . 114.8(3) ?
C17 C13 C18 . . 117.0(3) ?
C10 C13 C18 . . 106.7(2) ?
C17 C13 H13 . . 105.8 ?
C10 C13 H13 . . 105.8 ?
C18 C13 H13 . . 105.8 ?
C11 C14 C9 . . 120.6(3) ?
C11 C14 H14 . . 119.7 ?
C9 C14 H14 . . 119.7 ?
C19 C15 C8 . . 120.3(3) ?
C19 C15 H15 . . 119.9 ?
C8 C15 H15 . . 119.9 ?
C1 C16 C7 . . 109.5(3) ?
C1 C16 C22 . . 112.0(3) ?
C7 C16 C22 . . 110.7(3) ?
C1 C16 H16 . . 108.2 ?
C7 C16 H16 . . 108.2 ?
C22 C16 H16 . . 108.2 ?
C21 C17 C20 . . 110.6(4) ?
C21 C17 C13 . . 113.4(4) ?
C20 C17 C13 . . 112.4(4) ?
C21 C17 H17 . . 106.6 ?
C20 C17 H17 . . 106.6 ?
C13 C17 H17 . . 106.6 ?
C1 C18 C13 . . 112.1(3) ?
C1 C18 H18A . . 109.2 ?
C13 C18 H18A . . 109.2 ?
C1 C18 H18B . . 109.2 ?
C13 C18 H18B . . 109.2 ?
H18A C18 H18B . . 107.9 ?
C23 C19 C15 . . 119.7(3) ?
C23 C19 H19 . . 120.2 ?
C15 C19 H19 . . 120.2 ?
C17 C20 H20A . . 109.5 ?
C17 C20 H20B . . 109.5 ?
H20A C20 H20B . . 109.5 ?
C17 C20 H20C . . 109.5 ?
H20A C20 H20C . . 109.5 ?
H20B C20 H20C . . 109.5 ?
C17 C21 H21A . . 109.5 ?
C17 C21 H21B . . 109.5 ?
H21A C21 H21B . . 109.5 ?
C17 C21 H21C . . 109.5 ?
H21A C21 H21C . . 109.5 ?
H21B C21 H21C . . 109.5 ?
C16 C22 H22A . . 109.5 ?
C16 C22 H22B . . 109.5 ?
H22A C22 H22B . . 109.5 ?
C16 C22 H22C . . 109.5 ?
H22A C22 H22C . . 109.5 ?
H22B C22 H22C . . 109.5 ?
C19 C23 C12 . . 120.7(3) ?
C19 C23 H23 . . 119.7 ?
C12 C23 H23 . . 119.7 ?

loop_
_geom_bond_atom_site_label_1
_geom_bond_atom_site_label_2
_geom_bond_site_symmetry_2
_geom_bond_distance
_geom_bond_publ_flag
C1 C18 . 1.508(5) ?
C1 C16 . 1.520(4) ?
C1 H1A . 0.9700 ?
C1 H1B . 0.9700 ?
P1 O2 . 1.463(2) ?
P1 O1 . 1.5795(19) ?
P1 N1 . 1.645(2) ?
P1 C2 . 1.792(3) ?
C2 C12 . 1.376(4) ?
C2 C8 . 1.386(4) ?
C3 C9 . 1.380(4) ?
C3 C5 . 1.380(4) ?
C3 N1 . 1.419(3) ?
O1 C10 . 1.463(3) ?
C4 C11 . 1.372(5) ?
C4 C5 . 1.382(4) ?
C4 H4 . 0.9300 ?
C5 H5 . 0.9300 ?
N1 H6 . 0.8600 ?
C7 C10 . 1.507(4) ?
C7 C16 . 1.530(4) ?
C7 H7A . 0.9700 ?
C7 H7B . 0.9700 ?
C8 C15 . 1.390(4) ?
C8 H8 . 0.9300 ?
C9 C14 . 1.388(4) ?
C9 H9 . 0.9300 ?
C10 C13 . 1.523(4) ?
C10 H10 . 0.9800 ?
C11 C14 . 1.364(5) ?
C11 H11 . 0.9300 ?
C12 C23 . 1.386(4) ?
C12 H12 . 0.9300 ?
C13 C17 . 1.521(5) ?
C13 C18 . 1.539(4) ?
C13 H13 . 0.9800 ?
C14 H14 . 0.9300 ?
C15 C19 . 1.378(5) ?
C15 H15 . 0.9300 ?
C16 C22 . 1.533(5) ?
C16 H16 . 0.9800 ?
C17 C21 . 1.490(7) ?
C17 C20 . 1.524(5) ?
C17 H17 . 0.9800 ?
C18 H18A . 0.9700 ?
C18 H18B . 0.9700 ?
C19 C23 . 1.358(5) ?
C19 H19 . 0.9300 ?
C20 H20A . 0.9600 ?
C20 H20B . 0.9600 ?
C20 H20C . 0.9600 ?
C21 H21A . 0.9600 ?
C21 H21B . 0.9600 ?
C21 H21C . 0.9600 ?
C22 H22A . 0.9600 ?
C22 H22B . 0.9600 ?
C22 H22C . 0.9600 ?
C23 H23 . 0.9300 ?

loop_
_geom_hbond_atom_site_label_D
_geom_hbond_atom_site_label_H
_geom_hbond_atom_site_label_A
_geom_hbond_site_symmetry_A
_geom_hbond_distance_DH
_geom_hbond_distance_HA
_geom_hbond_distance_DA
_geom_hbond_angle_DHA
N1 H6 O2 1_545 0.86 2.24 3.053(3) 157

loop_
_geom_torsion_atom_site_label_1
_geom_torsion_atom_site_label_2
_geom_torsion_atom_site_label_3
_geom_torsion_atom_site_label_4
_geom_torsion_site_symmetry_1
_geom_torsion_site_symmetry_2
_geom_torsion_site_symmetry_3
_geom_torsion_site_symmetry_4
_geom_torsion
_geom_torsion_publ_flag
O2 P1 C2 C12 . . . . 134.9(2) ?
O1 P1 C2 C12 . . . . -100.8(2) ?
N1 P1 C2 C12 . . . . 7.4(3) ?
O2 P1 C2 C8 . . . . -42.3(3) ?
O1 P1 C2 C8 . . . . 82.0(2) ?
N1 P1 C2 C8 . . . . -169.8(2) ?
O2 P1 O1 C10 . . . . -27.3(2) ?
N1 P1 O1 C10 . . . . 97.4(2) ?
C2 P1 O1 C10 . . . . -150.1(2) ?
C9 C3 C5 C4 . . . . -0.4(4) ?
N1 C3 C5 C4 . . . . 179.4(3) ?
C11 C4 C5 C3 . . . . -0.5(5) ?
C9 C3 N1 P1 . . . . 167.3(2) ?
C5 C3 N1 P1 . . . . -12.5(4) ?
O2 P1 N1 C3 . . . . -45.0(3) ?
O1 P1 N1 C3 . . . . -170.0(2) ?
C2 P1 N1 C3 . . . . 81.5(2) ?
C12 C2 C8 C15 . . . . 1.0(4) ?
P1 C2 C8 C15 . . . . 178.2(2) ?
C5 C3 C9 C14 . . . . 0.8(4) ?
N1 C3 C9 C14 . . . . -179.0(3) ?
P1 O1 C10 C7 . . . . -81.0(3) ?
P1 O1 C10 C13 . . . . 156.7(2) ?
C16 C7 C10 O1 . . . . -178.9(2) ?
C16 C7 C10 C13 . . . . -58.9(3) ?
C5 C4 C11 C14 . . . . 0.9(5) ?
C8 C2 C12 C23 . . . . -0.5(4) ?
P1 C2 C12 C23 . . . . -177.7(2) ?
O1 C10 C13 C17 . . . . -47.9(4) ?
C7 C10 C13 C17 . . . . -169.6(3) ?
O1 C10 C13 C18 . . . . -179.3(3) ?
C7 C10 C13 C18 . . . . 59.1(3) ?
C4 C11 C14 C9 . . . . -0.5(5) ?
C3 C9 C14 C11 . . . . -0.4(5) ?
C2 C8 C15 C19 . . . . -1.1(5) ?
C18 C1 C16 C7 . . . . -52.1(5) ?
C18 C1 C16 C22 . . . . -175.3(3) ?
C10 C7 C16 C1 . . . . 53.0(4) ?
C10 C7 C16 C22 . . . . 177.0(3) ?
C10 C13 C17 C21 . . . . -62.8(5) ?
C18 C13 C17 C21 . . . . 63.4(5) ?
C10 C13 C17 C20 . . . . 170.8(3) ?
C18 C13 C17 C20 . . . . -63.0(5) ?
C16 C1 C18 C13 . . . . 57.0(5) ?
C17 C13 C18 C1 . . . . 171.6(3) ?
C10 C13 C18 C1 . . . . -58.3(4) ?
C8 C15 C19 C23 . . . . 0.7(5) ?
C15 C19 C23 C12 . . . . -0.2(5) ?
C2 C12 C23 C19 . . . . 0.1(5) ?
